data_1100942
loop_
_publ_author_name
'Nripen Chanda'
'Debamita Paul'
'Sanjib Kar'
'Shaikh M. Mobin'
'Anindya Datta'
'Vedavati G. Puranik'
'K. Krishnamurthy Rao'
'Goutam Kumar Lahiri'

_publ_section_title
;

Effect of 2-(2-Pyridyl)azole-Based Ancillary Ligands (L1-4) on the

Electrophilicity of the Nitrosyl Function in [RuII(trpy)(L1-4)(NO)]3+ [trpy

= 2,2':6',2''-Terpyridine]. Synthesis, Structures, and

Spectroscopic, Electrochemical, and Kinetic Aspects

;
_journal_name_full 'Inorganic Chemistry'
_journal_page_first 3499
_journal_page_last 3511
_journal_paper_doi 10.1021/ic048184w
_journal_volume 44
_journal_year 2005
_chemical_formula_moiety '2[(C27 H19 O2 N6 Ru).3(ClO4)].1.5[CH3CN]'
_chemical_formula_sum 'C28.5 H21.25 Cl3 N6.75 O14 Ru'
_chemical_formula_weight 889.69
_chemical_name_systematic
; 

 ? 

;
_space_group_IT_number 9
_symmetry_cell_setting monoclinic
_symmetry_space_group_name_Hall 'C -2yc'
_symmetry_space_group_name_H-M 'C 1 c 1'
_atom_sites_solution_hydrogens geom
_atom_sites_solution_primary direct
_atom_sites_solution_secondary difmap
_audit_creation_method SHELXL-97
_cell_angle_alpha 90.00
_cell_angle_beta 133.3790(10)
_cell_angle_gamma 90.00
_cell_formula_units_Z 8
_cell_length_a 21.1704(18)
_cell_length_b 30.040(3)
_cell_length_c 14.8373(13)
_cell_measurement_reflns_used 7090
_cell_measurement_temperature 293(2)
_cell_measurement_theta_max 25.74
_cell_measurement_theta_min 2.32
_cell_volume 6858.3(11)
_computing_cell_refinement 'BRUKER SAINT'
_computing_data_collection 'BRUKER SMART'
_computing_data_reduction 'BRUKER SAINT'
_computing_molecular_graphics 'SHELXTL and PLATON'
_computing_publication_material SHELXTL
_computing_structure_refinement 'SHELXL-97 (Sheldrick, 1997)'
_computing_structure_solution 'SHELXS-97 (Sheldrick, 1990)'
_diffrn_ambient_temperature 293(2)
_diffrn_measured_fraction_theta_full 0.999
_diffrn_measured_fraction_theta_max 0.999
_diffrn_measurement_device ' Bruker Smart APEX'
_diffrn_measurement_device_type ' CCD Area Detector'
_diffrn_measurement_method 'Omega Scan'
_diffrn_radiation_monochromator graphite
_diffrn_radiation_source 'fine-focus sealed tube'
_diffrn_radiation_type MoK\a
_diffrn_radiation_wavelength 0.71073
_diffrn_reflns_av_R_equivalents 0.0216
_diffrn_reflns_av_sigmaI/netI 0.0291
_diffrn_reflns_limit_h_max 25
_diffrn_reflns_limit_h_min -25
_diffrn_reflns_limit_k_max 35
_diffrn_reflns_limit_k_min -35
_diffrn_reflns_limit_l_max 17
_diffrn_reflns_limit_l_min -17
_diffrn_reflns_number 32971
_diffrn_reflns_theta_full 25.00
_diffrn_reflns_theta_max 25.00
_diffrn_reflns_theta_min 1.36
_exptl_absorpt_coefficient_mu 0.770
_exptl_absorpt_correction_T_max 0.9424
_exptl_absorpt_correction_T_min 0.7797
_exptl_absorpt_correction_type multi-scan
_exptl_absorpt_process_details 'Bruker SADABS'
_exptl_crystal_colour Red
_exptl_crystal_density_diffrn 1.723
_exptl_crystal_density_method 'not measured'
_exptl_crystal_description 'thin plate'
_exptl_crystal_F_000 3572
_exptl_crystal_size_max 0.34
_exptl_crystal_size_mid 0.20
_exptl_crystal_size_min 0.08
_refine_diff_density_max 0.970
_refine_diff_density_min -0.668
_refine_diff_density_rms 0.088
_refine_ls_abs_structure_details 'Flack H D (1983), Acta Cryst. A39, 876-881'
_refine_ls_abs_structure_Flack 0.01(3)
_refine_ls_extinction_method none
_refine_ls_goodness_of_fit_ref 1.045
_refine_ls_hydrogen_treatment mixed
_refine_ls_matrix_type full
_refine_ls_number_parameters 975
_refine_ls_number_reflns 11986
_refine_ls_number_restraints 219
_refine_ls_restrained_S_all 1.150
_refine_ls_R_factor_all 0.0475
_refine_ls_R_factor_gt 0.0423
_refine_ls_shift/su_max 4.218
_refine_ls_shift/su_mean 0.025
_refine_ls_structure_factor_coef Fsqd
_refine_ls_weighting_details 'calc w=1/[\s^2^(Fo^2^)+(0.0882P)^2^+0.5118P] where P=(Fo^2^+2Fc^2^)/3'
_refine_ls_weighting_scheme calc
_refine_ls_wR_factor_gt 0.1127
_refine_ls_wR_factor_ref 0.1170
_reflns_number_gt 10864
_reflns_number_total 11986
_reflns_threshold_expression >2sigma(I)
_cod_data_source_file ic048184wsi20041223_113326.cif
_cod_data_source_block 2[(C27H19O2N6Ru).3(ClO4)].1.5[CH3CN]
_cod_depositor_comments
;
The following automatic conversions were performed:
'_symmetry_cell_setting' value 'Monoclinic' changed to 'monoclinic'
according to '/home/saulius/struct/CIF-dictionaries/cif_core.dic'
dictionary named 'cif_core.dic' version 2.4.1 from 2010-06-29.

Automatic conversion script
Id: cif_fix_enum 1527 2010-12-29 10:47:43Z saulius 
;
_cod_original_formula_sum 'C57 H42.50 Cl6 N13.50 O28 Ru2'
_cod_database_code 1100942

loop_
_symmetry_equiv_pos_as_xyz
'x, y, z'
'x, -y, z+1/2'
'x+1/2, y+1/2, z'
'x+1/2, -y+1/2, z+1/2'

loop_
_atom_site_label
_atom_site_type_symbol
_atom_site_fract_x
_atom_site_fract_y
_atom_site_fract_z
_atom_site_U_iso_or_equiv
_atom_site_adp_type
_atom_site_occupancy
_atom_site_symmetry_multiplicity
_atom_site_calc_flag
_atom_site_refinement_flags
_atom_site_disorder_assembly
_atom_site_disorder_group
Ru Ru 0.35035(3) 0.132938(11) 0.59143(4) 0.04097(11) Uani 1 1 d . . .
O1 O 0.1980(4) 0.18805(19) 0.4272(6) 0.0907(17) Uani 1 1 d . . .
O2 O 0.2928(3) 0.01093(15) 0.6451(4) 0.0623(11) Uani 1 1 d . . .
N1 N 0.2838(3) 0.07747(15) 0.5743(4) 0.0475(10) Uani 1 1 d . . .
N2 N 0.4513(3) 0.08669(16) 0.7152(4) 0.0491(10) Uani 1 1 d . . .
N3 N 0.3541(3) 0.11660(14) 0.4593(4) 0.0462(10) Uani 1 1 d . . .
N4 N 0.4333(3) 0.17815(15) 0.6274(4) 0.0480(10) Uani 1 1 d . . .
N5 N 0.3898(3) 0.16126(16) 0.7513(5) 0.0540(11) Uani 1 1 d . . .
N6 N 0.2583(3) 0.16686(17) 0.4903(5) 0.0542(11) Uani 1 1 d . . .
C1 C 0.2051(4) 0.0205(2) 0.5455(6) 0.0602(15) Uani 1 1 d . . .
C2 C 0.1345(4) -0.0065(3) 0.4983(7) 0.0755(19) Uani 1 1 d . . .
H2 H 0.1405 -0.0341 0.5319 0.091 Uiso 1 1 calc R . .
C3 C 0.0558(5) 0.0112(3) 0.3981(8) 0.083(2) Uani 1 1 d . . .
H3 H 0.0061 -0.0053 0.3615 0.100 Uiso 1 1 calc R . .
C4 C 0.0462(4) 0.0527(3) 0.3480(8) 0.084(2) Uani 1 1 d . . .
H4 H -0.0091 0.0634 0.2808 0.101 Uiso 1 1 calc R . .
C5 C 0.1190(4) 0.0785(2) 0.3979(7) 0.0681(17) Uani 1 1 d . . .
H5 H 0.1142 0.1058 0.3638 0.082 Uiso 1 1 calc R . .
C6 C 0.1975(3) 0.06128(19) 0.4995(5) 0.0498(12) Uani 1 1 d . . .
C7 C 0.3335(4) 0.04674(18) 0.6540(5) 0.0516(13) Uani 1 1 d . . .
C8 C 0.4264(4) 0.04987(18) 0.7383(5) 0.0519(13) Uani 1 1 d . . .
C9 C 0.4845(4) 0.0202(2) 0.8282(6) 0.0631(16) Uani 1 1 d . . .
H9 H 0.4658 -0.0044 0.8427 0.076 Uiso 1 1 calc R . .
C10 C 0.5718(4) 0.0269(3) 0.8980(7) 0.078(2) Uani 1 1 d . . .
H10 H 0.6135 0.0081 0.9636 0.093 Uiso 1 1 calc R . .
C11 C 0.5950(4) 0.0619(3) 0.8678(7) 0.077(2) Uani 1 1 d . . .
H11 H 0.6528 0.0654 0.9076 0.092 Uiso 1 1 calc R . .
C12 C 0.5354(4) 0.0919(2) 0.7808(6) 0.0605(15) Uani 1 1 d . . .
H12 H 0.5537 0.1167 0.7666 0.073 Uiso 1 1 calc R . .
C13 C 0.3144(4) 0.0830(2) 0.3809(5) 0.0560(13) Uani 1 1 d . . .
H13 H 0.2813 0.0634 0.3827 0.067 Uiso 1 1 calc R . .
C14 C 0.3217(5) 0.0766(3) 0.2933(7) 0.079(2) Uani 1 1 d . . .
H14 H 0.2947 0.0524 0.2397 0.095 Uiso 1 1 calc R . .
C15 C 0.3678(5) 0.1056(3) 0.2878(7) 0.0765(19) Uani 1 1 d . . .
H15 H 0.3690 0.1031 0.2264 0.092 Uiso 1 1 calc R . .
C16 C 0.4148(5) 0.1401(2) 0.3786(6) 0.0648(15) Uani 1 1 d . . .
H16 H 0.4519 0.1586 0.3826 0.078 Uiso 1 1 calc R . .
C17 C 0.4049(4) 0.14563(19) 0.4583(5) 0.0471(11) Uani 1 1 d . . .
C18 C 0.4481(3) 0.18055(18) 0.5525(5) 0.0448(11) Uani 1 1 d . . .
C19 C 0.5011(4) 0.2137(2) 0.5720(6) 0.0627(15) Uani 1 1 d . . .
H19 H 0.5136 0.2159 0.5231 0.075 Uiso 1 1 calc R . .
C20 C 0.5353(6) 0.2439(2) 0.6668(8) 0.082(2) Uani 1 1 d . . .
H20 H 0.5668 0.2680 0.6758 0.098 Uiso 1 1 calc R . .
C21 C 0.5247(5) 0.2397(3) 0.7478(7) 0.080(2) Uani 1 1 d . . .
H21 H 0.5528 0.2587 0.8155 0.096 Uiso 1 1 calc R . .
C22 C 0.4702(5) 0.2061(2) 0.7244(6) 0.0623(16) Uani 1 1 d . . .
C23 C 0.4431(5) 0.1966(2) 0.7915(7) 0.075(2) Uani 1 1 d . . .
C24 C 0.4790(8) 0.2191(3) 0.8997(9) 0.112(4) Uani 1 1 d . . .
H24 H 0.5177 0.2425 0.9290 0.135 Uiso 1 1 calc R . .
C25 C 0.4556(9) 0.2057(4) 0.9619(11) 0.130(5) Uani 1 1 d . . .
H25 H 0.4777 0.2206 1.0335 0.156 Uiso 1 1 calc R . .
C26 C 0.3998(7) 0.1704(4) 0.9193(8) 0.100(3) Uani 1 1 d . . .
H26 H 0.3845 0.1614 0.9622 0.120 Uiso 1 1 calc R . .
C27 C 0.3666(5) 0.1487(3) 0.8129(7) 0.0677(17) Uani 1 1 d . . .
H27 H 0.3281 0.1252 0.7830 0.081 Uiso 1 1 calc R . .
Cl1 Cl 0.07581(18) 0.12917(7) 0.0955(3) 0.0865(6) Uani 1 1 d U . .
O3 O 0.1386(7) 0.1481(4) 0.2059(10) 0.187(4) Uani 1 1 d U . .
O4 O 0.0025(9) 0.1254(4) 0.0790(16) 0.202(5) Uani 1 1 d U . .
O5 O 0.0817(10) 0.0901(5) 0.083(2) 0.292(8) Uani 1 1 d U . .
O6 O 0.0439(10) 0.1685(5) 0.0250(12) 0.207(5) Uani 1 1 d U . .
Cl2 Cl 0.33625(11) 0.03869(6) 0.95095(16) 0.0694(4) Uani 1 1 d U . .
O7 O 0.3413(5) 0.0766(3) 1.0103(9) 0.152(3) Uani 1 1 d U . .
O8 O 0.2547(4) 0.0193(2) 0.8652(9) 0.149(4) Uani 1 1 d U . .
O9 O 0.3911(5) 0.0051(3) 1.0386(7) 0.150(3) Uani 1 1 d U . .
O10 O 0.3717(8) 0.0482(4) 0.9037(11) 0.172(4) Uani 1 1 d U . .
Cl3 Cl 0.64428(14) 0.09262(7) 0.6524(2) 0.0880(6) Uani 1 1 d U . .
O11 O 0.6709(8) 0.1007(5) 0.5960(10) 0.186(4) Uani 1 1 d U . .
O12 O 0.6128(6) 0.1318(3) 0.6548(10) 0.142(3) Uani 1 1 d U . .
O13 O 0.5822(7) 0.0590(4) 0.6010(11) 0.176(4) Uani 1 1 d U . .
O14 O 0.7167(5) 0.0805(3) 0.7768(7) 0.134(3) Uani 1 1 d U . .
N N 0.3077(12) 0.2646(4) 0.5734(14) 0.160(5) Uani 1 1 d D . .
C28 C 0.3869(17) 0.3448(5) 0.613(3) 0.243(13) Uani 1 1 d D . .
H28A H 0.4435 0.3430 0.6951 0.365 Uiso 1 1 calc R . .
H28B H 0.3554 0.3692 0.6077 0.365 Uiso 1 1 calc R . .
H28C H 0.3927 0.3493 0.5546 0.365 Uiso 1 1 calc R . .
C29 C 0.3366(14) 0.3006(6) 0.5812(19) 0.190(8) Uani 1 1 d D . .
Ru` Ru 0.35542(2) 0.384002(11) 0.10382(3) 0.04091(11) Uani 1 1 d . . .
O1` O 0.3719(4) 0.42350(19) 0.2953(5) 0.0830(15) Uani 1 1 d . . .
O2` O 0.2633(3) 0.25554(14) 0.0318(4) 0.0681(12) Uani 1 1 d . . .
N1` N 0.3094(3) 0.32348(15) 0.1095(4) 0.0484(10) Uani 1 1 d . . .
N2` N 0.3379(3) 0.34564(15) -0.0303(4) 0.0473(10) Uani 1 1 d . . .
N3` N 0.2379(3) 0.41403(15) -0.0484(4) 0.0500(11) Uani 1 1 d . . .
N4` N 0.3992(3) 0.43609(14) 0.0761(4) 0.0456(10) Uani 1 1 d . . .
N5` N 0.4868(3) 0.36867(14) 0.2249(4) 0.0471(10) Uani 1 1 d . . .
N6` N 0.3656(3) 0.40990(17) 0.2197(5) 0.0554(12) Uani 1 1 d . . .
C1` C 0.2682(4) 0.2590(2) 0.1302(6) 0.0704(19) Uani 1 1 d . . .
C2` C 0.2473(5) 0.2260(3) 0.1719(8) 0.088(3) Uani 1 1 d . . .
H2` H 0.2279 0.1979 0.1363 0.106 Uiso 1 1 calc R . .
C3` C 0.2572(7) 0.2383(4) 0.2667(11) 0.116(4) Uani 1 1 d . . .
H3` H 0.2468 0.2177 0.3019 0.139 Uiso 1 1 calc R . .
C4` C 0.2823(11) 0.2802(5) 0.3140(13) 0.152(5) Uani 1 1 d . . .
H4` H 0.2827 0.2873 0.3754 0.183 Uiso 1 1 calc R . .
C5` C 0.3073(8) 0.3132(3) 0.2787(9) 0.108(3) Uani 1 1 d . . .
H5` H 0.3296 0.3406 0.3184 0.130 Uiso 1 1 calc R . .
C6` C 0.2957(4) 0.3011(2) 0.1775(6) 0.0597(14) Uani 1 1 d . . .
C7` C 0.2898(4) 0.29477(19) 0.0278(5) 0.0561(14) Uani 1 1 d . . .
C8` C 0.3002(4) 0.3052(2) -0.0556(5) 0.0565(14) Uani 1 1 d . . .
C9` C 0.2762(6) 0.2778(3) -0.1471(7) 0.084(2) Uani 1 1 d . . .
H9` H 0.2486 0.2509 -0.1626 0.101 Uiso 1 1 calc R . .
C10` C 0.2945(8) 0.2914(3) -0.2182(9) 0.105(3) Uani 1 1 d . . .
H10` H 0.2786 0.2738 -0.2826 0.126 Uiso 1 1 calc R . .
C11` C 0.3369(8) 0.3316(3) -0.1894(9) 0.102(3) Uani 1 1 d . . .
H11` H 0.3518 0.3407 -0.2327 0.123 Uiso 1 1 calc R . .
C12` C 0.3568(5) 0.3581(2) -0.0974(7) 0.0663(16) Uani 1 1 d . . .
H12` H 0.3840 0.3853 -0.0806 0.080 Uiso 1 1 calc R . .
C13` C 0.1571(4) 0.3990(2) -0.1131(6) 0.0619(15) Uani 1 1 d . . .
H13` H 0.1490 0.3735 -0.0867 0.074 Uiso 1 1 calc R . .
C14` C 0.0849(4) 0.4211(3) -0.2196(8) 0.080(2) Uani 1 1 d . . .
H14` H 0.0292 0.4099 -0.2650 0.096 Uiso 1 1 calc R . .
C15` C 0.0968(5) 0.4589(3) -0.2557(8) 0.085(2) Uani 1 1 d . . .
H15` H 0.0495 0.4737 -0.3267 0.102 Uiso 1 1 calc R . .
C16` C 0.1799(5) 0.4752(2) -0.1864(7) 0.0735(18) Uani 1 1 d . . .
H16` H 0.1887 0.5016 -0.2092 0.088 Uiso 1 1 calc R . .
C17` C 0.2493(4) 0.45231(18) -0.0839(6) 0.0522(13) Uani 1 1 d . . .
C18` C 0.3397(4) 0.4656(2) -0.0098(6) 0.0564(14) Uani 1 1 d . . .
C19` C 0.3706(5) 0.5041(2) -0.0213(7) 0.0693(17) Uani 1 1 d . . .
H19` H 0.3319 0.5261 -0.0775 0.083 Uiso 1 1 calc R . .
C20` C 0.4568(5) 0.5095(3) 0.0494(7) 0.080(2) Uani 1 1 d . . .
H20` H 0.4770 0.5349 0.0402 0.096 Uiso 1 1 calc R . .
C21` C 0.5165(5) 0.4768(3) 0.1371(7) 0.0717(18) Uani 1 1 d . . .
H21` H 0.5759 0.4804 0.1859 0.086 Uiso 1 1 calc R . .
C22` C 0.4846(4) 0.4399(2) 0.1482(5) 0.0563(14) Uani 1 1 d . . .
C23` C 0.5346(4) 0.4010(2) 0.2316(5) 0.0536(13) Uani 1 1 d . . .
C24` C 0.6240(4) 0.3959(3) 0.3070(7) 0.0727(18) Uani 1 1 d . . .
H24` H 0.6572 0.4178 0.3118 0.087 Uiso 1 1 calc R . .
C25` C 0.6609(5) 0.3570(4) 0.3742(8) 0.090(2) Uani 1 1 d . . .
H25` H 0.7204 0.3527 0.4260 0.108 Uiso 1 1 calc R . .
C26` C 0.6131(5) 0.3252(3) 0.3668(7) 0.079(2) Uani 1 1 d . . .
H26` H 0.6391 0.2992 0.4129 0.094 Uiso 1 1 calc R . .
C27` C 0.5243(4) 0.3317(2) 0.2892(6) 0.0629(15) Uani 1 1 d . . .
H27` H 0.4906 0.3096 0.2824 0.076 Uiso 1 1 calc R . .
Cl1` Cl 0.11041(16) 0.17350(7) 0.5675(2) 0.0876(5) Uani 1 1 d U . .
O3` O 0.1658(9) 0.1409(5) 0.6216(11) 0.226(7) Uani 1 1 d U . .
O4' O 0.0464(7) 0.1659(5) 0.5602(11) 0.181(3) Uani 1 1 d U . .
O5` O 0.1064(8) 0.2052(4) 0.6221(10) 0.193(4) Uani 1 1 d U . .
O6` O 0.0606(6) 0.1806(3) 0.4395(7) 0.133(3) Uani 1 1 d U . .
Cl2` Cl 0.31068(11) 0.45650(7) 0.69327(16) 0.0754(5) Uani 1 1 d U . .
O7` O 0.2389(5) 0.4509(5) 0.6742(8) 0.171(4) Uani 1 1 d U . .
O8` O 0.3834(4) 0.4479(3) 0.8166(6) 0.135(3) Uani 1 1 d U . .
O9` O 0.3089(6) 0.4294(4) 0.6161(9) 0.175(4) Uani 1 1 d U . .
O10` O 0.3125(9) 0.4943(4) 0.6489(11) 0.208(5) Uani 1 1 d U . .
Cl3` Cl 0.50411(14) 0.20879(6) 0.26117(17) 0.0744(4) Uani 1 1 d U . .
O11` O 0.5106(8) 0.2263(3) 0.3558(8) 0.152(3) Uani 1 1 d U . .
O12` O 0.4598(5) 0.1675(2) 0.2179(7) 0.124(2) Uani 1 1 d U . .
O13` O 0.5833(5) 0.2058(3) 0.2925(10) 0.142(3) Uani 1 1 d U . .
O14` O 0.4531(5) 0.2400(2) 0.1622(6) 0.0989(17) Uani 1 1 d U . .
N' N 0.6452(15) 0.1714(9) -0.0070(17) 0.143(9) Uani 0.50 1 d PD . .
C28' C 0.612(2) 0.1269(9) 0.108(3) 0.122(9) Uani 0.50 1 d PD . .
H28D H 0.6472 0.1376 0.1917 0.183 Uiso 0.50 1 calc PR . .
H28E H 0.6256 0.0963 0.1101 0.183 Uiso 0.50 1 calc PR . .
H28F H 0.5515 0.1294 0.0655 0.183 Uiso 0.50 1 calc PR . .
C29' C 0.6286(13) 0.1536(8) 0.0436(19) 0.149(14) Uani 0.50 1 d PD . .

loop_
_atom_site_aniso_label
_atom_site_aniso_U_11
_atom_site_aniso_U_22
_atom_site_aniso_U_33
_atom_site_aniso_U_23
_atom_site_aniso_U_13
_atom_site_aniso_U_12
Ru 0.0491(2) 0.0332(2) 0.0499(2) 0.0013(2) 0.03760(19) -0.0015(2)
O1 0.093(4) 0.078(4) 0.119(4) 0.046(3) 0.079(4) 0.045(3)
O2 0.061(2) 0.051(2) 0.064(2) 0.0134(19) 0.038(2) -0.0083(19)
N1 0.049(2) 0.045(2) 0.054(2) 0.001(2) 0.037(2) -0.002(2)
N2 0.048(2) 0.049(3) 0.049(2) 0.008(2) 0.033(2) 0.007(2)
N3 0.054(3) 0.034(2) 0.053(3) -0.0029(19) 0.038(2) 0.0039(18)
N4 0.068(3) 0.037(2) 0.060(3) -0.010(2) 0.052(2) -0.013(2)
N5 0.078(3) 0.048(3) 0.062(3) -0.006(2) 0.058(3) -0.007(2)
N6 0.065(3) 0.047(3) 0.066(3) 0.008(2) 0.051(3) 0.002(2)
C1 0.060(3) 0.052(3) 0.073(4) 0.004(3) 0.047(3) -0.009(3)
C2 0.066(4) 0.065(4) 0.082(5) 0.008(3) 0.046(4) -0.016(3)
C3 0.064(4) 0.076(5) 0.096(5) -0.010(4) 0.050(4) -0.027(4)
C4 0.045(3) 0.088(5) 0.092(5) 0.010(4) 0.037(4) -0.005(3)
C5 0.065(4) 0.057(4) 0.086(5) 0.006(3) 0.053(4) 0.001(3)
C6 0.044(3) 0.053(3) 0.047(3) -0.002(2) 0.029(2) -0.009(2)
C7 0.053(3) 0.038(3) 0.058(3) 0.010(2) 0.036(3) 0.001(2)
C8 0.059(3) 0.037(3) 0.054(3) 0.007(2) 0.037(3) -0.003(2)
C9 0.058(3) 0.051(4) 0.061(4) 0.012(3) 0.034(3) 0.010(3)
C10 0.060(4) 0.073(5) 0.071(4) 0.012(4) 0.034(3) 0.015(3)
C11 0.047(3) 0.080(5) 0.081(5) 0.008(4) 0.035(3) 0.007(3)
C12 0.054(3) 0.060(4) 0.071(4) -0.002(3) 0.044(3) -0.007(3)
C13 0.060(3) 0.047(3) 0.056(3) -0.012(3) 0.038(3) -0.006(3)
C14 0.081(5) 0.074(5) 0.065(4) -0.030(4) 0.044(4) 0.000(4)
C15 0.091(5) 0.085(5) 0.064(4) -0.007(4) 0.057(4) 0.005(4)
C16 0.077(4) 0.066(4) 0.070(4) -0.007(3) 0.057(4) 0.000(3)
C17 0.056(3) 0.044(3) 0.048(3) 0.007(2) 0.038(3) 0.006(2)
C18 0.055(3) 0.045(3) 0.048(3) 0.000(2) 0.041(3) 0.000(2)
C19 0.087(4) 0.054(4) 0.081(4) -0.004(3) 0.071(4) -0.012(3)
C20 0.124(6) 0.064(4) 0.105(5) -0.034(4) 0.097(6) -0.054(4)
C21 0.104(5) 0.069(5) 0.086(5) -0.032(4) 0.073(5) -0.041(4)
C22 0.093(4) 0.048(3) 0.076(4) -0.022(3) 0.070(4) -0.026(3)
C23 0.119(6) 0.068(4) 0.079(4) -0.032(4) 0.085(5) -0.035(4)
C24 0.176(10) 0.106(7) 0.123(7) -0.061(6) 0.129(8) -0.071(7)
C25 0.227(13) 0.123(9) 0.129(8) -0.054(7) 0.156(10) -0.060(9)
C26 0.152(8) 0.111(7) 0.104(6) -0.013(5) 0.114(7) -0.022(6)
C27 0.090(5) 0.072(4) 0.079(4) 0.002(4) 0.072(4) 0.000(4)
Cl1 0.1019(16) 0.0723(13) 0.0936(14) -0.0179(10) 0.0704(13) -0.0191(10)
O3 0.173(8) 0.137(7) 0.134(6) -0.034(5) 0.060(6) -0.041(7)
O4 0.153(7) 0.214(12) 0.255(12) 0.011(8) 0.146(8) -0.006(6)
O5 0.179(9) 0.137(7) 0.437(16) -0.118(9) 0.164(11) -0.031(7)
O6 0.246(11) 0.184(9) 0.184(8) 0.053(7) 0.145(8) 0.026(8)
Cl2 0.0621(8) 0.0640(9) 0.0751(10) 0.0004(7) 0.0443(8) 0.0030(7)
O7 0.125(6) 0.141(6) 0.170(7) -0.074(6) 0.093(5) -0.031(5)
O8 0.070(3) 0.092(5) 0.182(7) -0.050(5) 0.048(4) -0.004(3)
O9 0.105(5) 0.109(5) 0.125(5) 0.034(4) 0.036(4) -0.015(4)
O10 0.218(9) 0.185(9) 0.183(8) -0.005(6) 0.164(8) -0.039(7)
Cl3 0.0916(13) 0.0816(12) 0.1121(14) 0.0417(11) 0.0781(12) 0.0320(10)
O11 0.191(9) 0.275(12) 0.156(7) 0.023(8) 0.144(7) 0.003(8)
O12 0.135(6) 0.096(5) 0.173(8) 0.028(5) 0.098(6) 0.035(4)
O13 0.125(6) 0.134(6) 0.186(8) 0.017(6) 0.074(6) -0.019(5)
O14 0.130(5) 0.100(5) 0.107(4) 0.034(4) 0.056(4) 0.017(4)
N 0.281(17) 0.118(8) 0.192(12) 0.032(9) 0.205(13) 0.031(10)
C28 0.39(3) 0.094(10) 0.49(4) -0.046(17) 0.39(3) -0.037(15)
C29 0.25(2) 0.23(2) 0.174(14) -0.008(17) 0.178(16) 0.02(2)
Ru` 0.0499(2) 0.03329(19) 0.0475(2) -0.0028(2) 0.03652(19) -0.0046(2)
O1` 0.108(4) 0.085(4) 0.090(3) -0.028(3) 0.081(3) -0.015(3)
O2` 0.076(3) 0.042(2) 0.068(3) -0.0015(19) 0.042(2) -0.021(2)
N1` 0.055(3) 0.043(2) 0.046(2) 0.002(2) 0.034(2) -0.008(2)
N2` 0.058(3) 0.043(2) 0.048(2) -0.0015(19) 0.039(2) 0.002(2)
N3` 0.054(3) 0.040(2) 0.062(3) 0.005(2) 0.042(2) 0.007(2)
N4` 0.054(3) 0.034(2) 0.058(3) 0.000(2) 0.042(2) -0.0044(19)
N5` 0.049(2) 0.045(3) 0.047(2) -0.0052(19) 0.032(2) -0.0056(19)
N6` 0.063(3) 0.048(3) 0.064(3) -0.010(2) 0.047(3) -0.007(2)
C1` 0.059(4) 0.064(4) 0.058(4) 0.009(3) 0.029(3) -0.019(3)
C2` 0.074(4) 0.079(5) 0.091(5) 0.023(4) 0.049(4) -0.017(4)
C3` 0.132(8) 0.123(9) 0.117(8) 0.037(7) 0.095(7) -0.013(7)
C4` 0.253(16) 0.146(11) 0.155(10) 0.013(9) 0.177(12) -0.024(11)
C5` 0.177(10) 0.101(7) 0.099(6) 0.001(5) 0.115(7) -0.025(6)
C6` 0.068(4) 0.055(4) 0.060(3) 0.012(3) 0.045(3) -0.003(3)
C7` 0.061(3) 0.039(3) 0.053(3) -0.006(2) 0.033(3) -0.014(2)
C8` 0.069(4) 0.043(3) 0.055(3) -0.003(2) 0.041(3) -0.003(3)
C9` 0.120(6) 0.063(4) 0.079(5) -0.017(4) 0.072(5) -0.010(4)
C10` 0.166(9) 0.078(6) 0.100(6) -0.032(5) 0.103(7) -0.013(6)
C11` 0.160(9) 0.097(7) 0.111(7) -0.010(5) 0.117(7) -0.013(6)
C12` 0.090(5) 0.059(4) 0.078(4) -0.007(3) 0.068(4) -0.007(3)
C13` 0.050(3) 0.056(4) 0.075(4) -0.001(3) 0.041(3) -0.006(3)
C14` 0.049(3) 0.076(5) 0.092(5) 0.005(4) 0.040(4) 0.000(3)
C15` 0.061(4) 0.083(6) 0.088(5) 0.022(4) 0.043(4) 0.018(4)
C16` 0.077(4) 0.057(4) 0.096(5) 0.016(4) 0.063(4) 0.012(3)
C17` 0.064(3) 0.040(3) 0.070(3) 0.008(3) 0.053(3) 0.006(3)
C18` 0.071(4) 0.045(3) 0.067(4) -0.004(3) 0.052(3) -0.009(3)
C19` 0.090(5) 0.039(3) 0.078(4) 0.003(3) 0.057(4) -0.008(3)
C20` 0.088(5) 0.073(5) 0.083(5) -0.007(4) 0.060(4) -0.035(4)
C21` 0.063(4) 0.068(4) 0.073(4) 0.000(3) 0.043(3) -0.022(3)
C22` 0.061(3) 0.056(4) 0.057(3) -0.008(3) 0.043(3) -0.016(3)
C23` 0.047(3) 0.062(4) 0.047(3) -0.005(3) 0.030(2) -0.005(3)
C24` 0.053(3) 0.090(5) 0.077(4) 0.000(4) 0.045(3) 0.000(3)
C25` 0.048(4) 0.122(7) 0.077(5) -0.001(5) 0.034(4) 0.017(4)
C26` 0.070(4) 0.077(5) 0.072(5) 0.008(4) 0.042(4) 0.011(4)
C27` 0.064(4) 0.050(3) 0.054(3) 0.001(3) 0.033(3) 0.010(3)
Cl1` 0.1068(14) 0.0806(12) 0.0961(13) 0.0168(10) 0.0777(12) 0.0233(11)
O3` 0.160(8) 0.205(10) 0.142(8) 0.017(7) 0.037(7) 0.104(8)
O4' 0.141(5) 0.241(7) 0.164(6) 0.016(6) 0.106(5) -0.006(5)
O5` 0.203(6) 0.159(6) 0.141(5) -0.026(5) 0.089(5) 0.039(5)
O6` 0.163(6) 0.132(6) 0.106(4) 0.029(4) 0.092(5) 0.039(5)
Cl2` 0.0663(9) 0.0851(12) 0.0663(9) -0.0021(8) 0.0423(8) -0.0066(8)
O7` 0.080(4) 0.316(13) 0.122(5) 0.026(7) 0.072(4) 0.000(6)
O8` 0.084(4) 0.218(8) 0.079(3) 0.029(4) 0.047(3) -0.008(5)
O9` 0.117(5) 0.223(9) 0.136(6) -0.073(7) 0.069(5) 0.001(6)
O10` 0.258(11) 0.135(6) 0.192(8) 0.064(6) 0.139(8) -0.017(8)
Cl3` 0.1100(13) 0.0592(9) 0.0797(10) -0.0039(8) 0.0751(10) -0.0104(9)
O11` 0.285(9) 0.115(5) 0.146(5) -0.045(4) 0.183(7) -0.067(6)
O12` 0.177(6) 0.088(4) 0.157(6) -0.032(4) 0.135(6) -0.041(4)
O13` 0.110(5) 0.139(7) 0.184(7) 0.004(6) 0.104(5) 0.007(4)
O14` 0.127(4) 0.090(4) 0.086(3) 0.006(3) 0.075(3) 0.023(3)
N' 0.136(16) 0.17(2) 0.065(10) 0.015(11) 0.046(11) 0.038(15)
C28' 0.14(2) 0.12(2) 0.087(14) -0.005(11) 0.069(15) 0.033(13)
C29' 0.113(18) 0.095(17) 0.062(13) -0.001(11) -0.008(13) 0.009(13)

loop_
_atom_type_symbol
_atom_type_description
_atom_type_scat_dispersion_real
_atom_type_scat_dispersion_imag
_atom_type_scat_source
C C 0.0033 0.0016 'International Tables Vol C Tables 4.2.6.8 and 6.1.1.4'
Cl Cl 0.1484 0.1585 'International Tables Vol C Tables 4.2.6.8 and 6.1.1.4'
N N 0.0061 0.0033 'International Tables Vol C Tables 4.2.6.8 and 6.1.1.4'
O O 0.0106 0.0060 'International Tables Vol C Tables 4.2.6.8 and 6.1.1.4'
Ru Ru -1.2594 0.8363 'International Tables Vol C Tables 4.2.6.8 and 6.1.1.4'
H H 0.0000 0.0000 'International Tables Vol C Tables 4.2.6.8 and 6.1.1.4'

loop_
_geom_angle_atom_site_label_1
_geom_angle_atom_site_label_2
_geom_angle_atom_site_label_3
_geom_angle
_geom_angle_site_symmetry_1
_geom_angle_site_symmetry_3
_geom_angle_publ_flag
N6 Ru N4 95.2(2) . . ?
N6 Ru N3 94.0(2) . . ?
N4 Ru N3 79.30(18) . . ?
N6 Ru N5 94.5(2) . . ?
N4 Ru N5 79.97(18) . . ?
N3 Ru N5 158.21(19) . . ?
N6 Ru N1 95.7(2) . . ?
N4 Ru N1 169.0(2) . . ?
N3 Ru N1 99.05(18) . . ?
N5 Ru N1 100.02(18) . . ?
N6 Ru N2 172.3(2) . . ?
N4 Ru N2 92.1(2) . . ?
N3 Ru N2 89.65(17) . . ?
N5 Ru N2 84.5(2) . . ?
N1 Ru N2 77.04(18) . . ?
C7 O2 C1 103.9(4) . . ?
C7 N1 C6 105.9(5) . . ?
C7 N1 Ru 113.9(4) . . ?
C6 N1 Ru 140.2(4) . . ?
C12 N2 C8 117.8(5) . . ?
C12 N2 Ru 127.3(4) . . ?
C8 N2 Ru 114.5(4) . . ?
C13 N3 C17 119.9(5) . . ?
C13 N3 Ru 126.9(4) . . ?
C17 N3 Ru 113.2(3) . . ?
C18 N4 C22 123.5(5) . . ?
C18 N4 Ru 118.7(4) . . ?
C22 N4 Ru 117.8(3) . . ?
C27 N5 C23 120.1(5) . . ?
C27 N5 Ru 127.5(5) . . ?
C23 N5 Ru 112.4(4) . . ?
O1 N6 Ru 177.4(5) . . ?
C6 C1 C2 123.9(6) . . ?
C6 C1 O2 109.2(5) . . ?
C2 C1 O2 126.9(6) . . ?
C3 C2 C1 113.9(6) . . ?
C3 C2 H2 123.1 . . ?
C1 C2 H2 123.1 . . ?
C2 C3 C4 123.5(6) . . ?
C2 C3 H3 118.3 . . ?
C4 C3 H3 118.3 . . ?
C3 C4 C5 120.6(7) . . ?
C3 C4 H4 119.7 . . ?
C5 C4 H4 119.7 . . ?
C6 C5 C4 116.0(6) . . ?
C6 C5 H5 122.0 . . ?
C4 C5 H5 122.0 . . ?
C1 C6 C5 122.1(5) . . ?
C1 C6 N1 105.8(5) . . ?
C5 C6 N1 132.1(5) . . ?
N1 C7 O2 115.2(5) . . ?
N1 C7 C8 121.4(5) . . ?
O2 C7 C8 123.2(5) . . ?
C9 C8 N2 122.3(5) . . ?
C9 C8 C7 126.1(5) . . ?
N2 C8 C7 111.6(5) . . ?
C8 C9 C10 119.0(6) . . ?
C8 C9 H9 120.5 . . ?
C10 C9 H9 120.5 . . ?
C11 C10 C9 117.9(7) . . ?
C11 C10 H10 121.1 . . ?
C9 C10 H10 121.1 . . ?
C12 C11 C10 121.1(6) . . ?
C12 C11 H11 119.5 . . ?
C10 C11 H11 119.4 . . ?
N2 C12 C11 121.6(6) . . ?
N2 C12 H12 119.2 . . ?
C11 C12 H12 119.2 . . ?
N3 C13 C14 120.4(6) . . ?
N3 C13 H13 119.8 . . ?
C14 C13 H13 119.8 . . ?
C15 C14 C13 120.3(6) . . ?
C15 C14 H14 119.9 . . ?
C13 C14 H14 119.9 . . ?
C14 C15 C16 118.3(6) . . ?
C14 C15 H15 120.9 . . ?
C16 C15 H15 120.9 . . ?
C17 C16 C15 119.4(7) . . ?
C17 C16 H16 120.3 . . ?
C15 C16 H16 120.3 . . ?
C16 C17 N3 121.3(6) . . ?
C16 C17 C18 123.8(5) . . ?
N3 C17 C18 114.8(4) . . ?
N4 C18 C19 118.9(5) . . ?
N4 C18 C17 113.8(5) . . ?
C19 C18 C17 127.3(5) . . ?
C18 C19 C20 118.0(5) . . ?
C18 C19 H19 121.0 . . ?
C20 C19 H19 121.0 . . ?
C21 C20 C19 122.9(6) . . ?
C21 C20 H20 118.6 . . ?
C19 C20 H20 118.6 . . ?
C20 C21 C22 117.2(6) . . ?
C20 C21 H21 121.4 . . ?
C22 C21 H21 121.4 . . ?
N4 C22 C21 119.3(5) . . ?
N4 C22 C23 112.9(5) . . ?
C21 C22 C23 127.8(6) . . ?
N5 C23 C24 121.2(6) . . ?
N5 C23 C22 116.6(5) . . ?
C24 C23 C22 121.8(7) . . ?
C25 C24 C23 118.0(8) . . ?
C25 C24 H24 121.0 . . ?
C23 C24 H24 121.0 . . ?
C24 C25 C26 120.7(8) . . ?
C24 C25 H25 119.7 . . ?
C26 C25 H25 119.7 . . ?
C27 C26 C25 119.5(7) . . ?
C27 C26 H26 120.2 . . ?
C25 C26 H26 120.2 . . ?
N5 C27 C26 120.5(7) . . ?
N5 C27 H27 119.8 . . ?
C26 C27 H27 119.8 . . ?
O5 Cl1 O3 118.8(11) . . ?
O5 Cl1 O4 96.5(10) . . ?
O3 Cl1 O4 107.5(10) . . ?
O5 Cl1 O6 138.7(14) . . ?
O3 Cl1 O6 96.8(8) . . ?
O4 Cl1 O6 91.6(9) . . ?
O10 Cl2 O8 113.2(7) . . ?
O10 Cl2 O7 108.9(7) . . ?
O8 Cl2 O7 115.3(5) . . ?
O10 Cl2 O9 103.2(7) . . ?
O8 Cl2 O9 105.4(5) . . ?
O7 Cl2 O9 110.1(6) . . ?
O11 Cl3 O12 106.7(9) . . ?
O11 Cl3 O13 116.1(9) . . ?
O12 Cl3 O13 110.1(7) . . ?
O11 Cl3 O14 108.9(7) . . ?
O12 Cl3 O14 107.4(6) . . ?
O13 Cl3 O14 107.2(6) . . ?
C29 C28 H28A 109.4 . . ?
C29 C28 H28B 109.5 . . ?
H28A C28 H28B 109.5 . . ?
C29 C28 H28C 109.5 . . ?
H28A C28 H28C 109.5 . . ?
H28B C28 H28C 109.5 . . ?
N C29 C28 171(3) . . ?
N6` Ru` N4` 95.3(2) . . ?
N6` Ru` N5` 93.5(2) . . ?
N4` Ru` N5` 79.45(18) . . ?
N6` Ru` N1` 95.3(2) . . ?
N4` Ru` N1` 169.36(18) . . ?
N5` Ru` N1` 99.02(18) . . ?
N6` Ru` N3` 96.9(2) . . ?
N4` Ru` N3` 79.41(19) . . ?
N5` Ru` N3` 157.18(19) . . ?
N1` Ru` N3` 100.16(18) . . ?
N6` Ru` N2` 172.5(2) . . ?
N4` Ru` N2` 92.26(18) . . ?
N5` Ru` N2` 87.57(18) . . ?
N1` Ru` N2` 77.14(18) . . ?
N3` Ru` N2` 84.76(18) . . ?
C7` O2` C1` 104.6(5) . . ?
C7` N1` C6` 105.2(5) . . ?
C7` N1` Ru` 113.4(4) . . ?
C6` N1` Ru` 141.2(4) . . ?
C12` N2` C8` 117.3(5) . . ?
C12` N2` Ru` 126.5(4) . . ?
C8` N2` Ru` 116.1(4) . . ?
C13` N3` C17` 119.2(5) . . ?
C13` N3` Ru` 127.9(4) . . ?
C17` N3` Ru` 112.9(4) . . ?
C22` N4` C18` 125.4(5) . . ?
C22` N4` Ru` 117.9(4) . . ?
C18` N4` Ru` 116.6(4) . . ?
C27` N5` C23` 120.2(5) . . ?
C27` N5` Ru` 126.6(4) . . ?
C23` N5` Ru` 113.1(4) . . ?
O1` N6` Ru` 175.3(5) . . ?
C6` C1` C2` 125.7(8) . . ?
C6` C1` O2` 107.8(5) . . ?
C2` C1` O2` 126.6(7) . . ?
C3` C2` C1` 114.1(9) . . ?
C3` C2` H2` 123.0 . . ?
C1` C2` H2` 123.0 . . ?
C2` C3` C4` 121.9(8) . . ?
C2` C3` H3` 119.0 . . ?
C4` C3` H3` 119.1 . . ?
C3` C4` C5` 125.6(10) . . ?
C3` C4` H4` 117.2 . . ?
C5` C4` H4` 117.2 . . ?
C4` C5` C6` 113.0(10) . . ?
C4` C5` H5` 123.5 . . ?
C6` C5` H5` 123.5 . . ?
C1` C6` C5` 119.5(6) . . ?
C1` C6` N1` 107.5(6) . . ?
C5` C6` N1` 133.0(7) . . ?
N1` C7` O2` 114.9(5) . . ?
N1` C7` C8` 121.3(5) . . ?
O2` C7` C8` 123.7(5) . . ?
C9` C8` N2` 124.4(6) . . ?
C9` C8` C7` 124.0(6) . . ?
N2` C8` C7` 111.6(5) . . ?
C8` C9` C10` 117.9(8) . . ?
C8` C9` H9` 121.0 . . ?
C10` C9` H9` 121.0 . . ?
C11` C10` C9` 118.3(7) . . ?
C11` C10` H10` 120.9 . . ?
C9` C10` H10` 120.9 . . ?
C12` C11` C10` 120.2(7) . . ?
C12` C11` H11` 119.9 . . ?
C10` C11` H11` 119.9 . . ?
N2` C12` C11` 121.7(7) . . ?
N2` C12` H12` 119.1 . . ?
C11` C12` H12` 119.1 . . ?
N3` C13` C14` 121.1(6) . . ?
N3` C13` H13` 119.4 . . ?
C14` C13` H13` 119.4 . . ?
C15` C14` C13` 119.3(7) . . ?
C15` C14` H14` 120.3 . . ?
C13` C14` H14` 120.4 . . ?
C14` C15` C16` 119.5(7) . . ?
C14` C15` H15` 120.3 . . ?
C16` C15` H15` 120.3 . . ?
C17` C16` C15` 119.7(7) . . ?
C17` C16` H16` 120.1 . . ?
C15` C16` H16` 120.1 . . ?
N3` C17` C16` 121.1(6) . . ?
N3` C17` C18` 115.5(5) . . ?
C16` C17` C18` 123.4(5) . . ?
N4` C18` C19` 116.9(6) . . ?
N4` C18` C17` 115.1(5) . . ?
C19` C18` C17` 127.9(6) . . ?
C20` C19` C18` 120.0(7) . . ?
C20` C19` H19` 120.0 . . ?
C18` C19` H19` 120.0 . . ?
C19` C20` C21` 120.6(6) . . ?
C19` C20` H20` 119.7 . . ?
C21` C20` H20` 119.7 . . ?
C22` C21` C20` 118.2(6) . . ?
C22` C21` H21` 120.9 . . ?
C20` C21` H21` 120.9 . . ?
N4` C22` C21` 118.9(6) . . ?
N4` C22` C23` 113.4(5) . . ?
C21` C22` C23` 127.6(6) . . ?
N5` C23` C24` 120.8(6) . . ?
N5` C23` C22` 115.7(5) . . ?
C24` C23` C22` 123.3(6) . . ?
C25` C24` C23` 117.0(7) . . ?
C25` C24` H24` 121.5 . . ?
C23` C24` H24` 121.5 . . ?
C26` C25` C24` 121.7(7) . . ?
C26` C25` H25` 119.2 . . ?
C24` C25` H25` 119.2 . . ?
C25` C26` C27` 118.9(8) . . ?
C25` C26` H26` 120.5 . . ?
C27` C26` H26` 120.5 . . ?
N5` C27` C26` 121.3(7) . . ?
N5` C27` H27` 119.4 . . ?
C26` C27` H27` 119.4 . . ?
O5` Cl1` O3` 126.1(8) . . ?
O5` Cl1` O4' 70.6(9) . . ?
O3` Cl1` O4' 111.4(11) . . ?
O5` Cl1` O6` 114.9(6) . . ?
O3` Cl1` O6` 117.8(8) . . ?
O4' Cl1` O6` 98.1(7) . . ?
Cl1` O4' O5` 54.3(7) . . ?
Cl1` O5` O4' 55.1(6) . . ?
O10` Cl2` O7` 114.4(9) . . ?
O10` Cl2` O9` 95.0(9) . . ?
O7` Cl2` O9` 111.5(7) . . ?
O10` Cl2` O8` 115.5(7) . . ?
O7` Cl2` O8` 108.9(5) . . ?
O9` Cl2` O8` 110.9(6) . . ?
O13` Cl3` O12` 111.4(5) . . ?
O13` Cl3` O11` 114.6(6) . . ?
O12` Cl3` O11` 111.0(4) . . ?
O13` Cl3` O14` 105.8(5) . . ?
O12` Cl3` O14` 108.2(5) . . ?
O11` Cl3` O14` 105.5(5) . . ?
C29' C28' H28D 113.2 . . ?
C29' C28' H28E 113.5 . . ?
H28D C28' H28E 105.3 . . ?
C29' C28' H28F 113.4 . . ?
H28D C28' H28F 105.4 . . ?
H28E C28' H28F 105.3 . . ?
N' C29' C28' 174(3) . . ?

loop_
_geom_bond_atom_site_label_1
_geom_bond_atom_site_label_2
_geom_bond_distance
_geom_bond_site_symmetry_2
_geom_bond_publ_flag
Ru N6 1.753(5) . ?
Ru N4 1.982(4) . ?
Ru N3 2.075(5) . ?
Ru N5 2.081(5) . ?
Ru N1 2.082(4) . ?
Ru N2 2.116(4) . ?
O1 N6 1.126(7) . ?
O2 C7 1.326(7) . ?
O2 C1 1.395(8) . ?
N1 C7 1.284(7) . ?
N1 C6 1.421(7) . ?
N2 C12 1.327(8) . ?
N2 C8 1.366(7) . ?
N3 C13 1.316(7) . ?
N3 C17 1.394(7) . ?
N4 C18 1.348(6) . ?
N4 C22 1.357(7) . ?
N5 C27 1.353(7) . ?
N5 C23 1.354(8) . ?
C1 C6 1.357(8) . ?
C1 C2 1.394(9) . ?
C2 C3 1.366(11) . ?
C2 H2 0.9300 . ?
C3 C4 1.395(12) . ?
C3 H3 0.9300 . ?
C4 C5 1.399(10) . ?
C4 H4 0.9300 . ?
C5 C6 1.364(9) . ?
C5 H5 0.9300 . ?
C7 C8 1.436(8) . ?
C8 C9 1.355(8) . ?
C9 C10 1.379(10) . ?
C9 H9 0.9300 . ?
C10 C11 1.361(11) . ?
C10 H10 0.9300 . ?
C11 C12 1.353(10) . ?
C11 H11 0.9300 . ?
C12 H12 0.9300 . ?
C13 C14 1.423(10) . ?
C13 H13 0.9300 . ?
C14 C15 1.352(12) . ?
C14 H14 0.9300 . ?
C15 C16 1.428(11) . ?
C15 H15 0.9300 . ?
C16 C17 1.344(8) . ?
C16 H16 0.9300 . ?
C17 C18 1.461(8) . ?
C18 C19 1.374(8) . ?
C19 C20 1.388(9) . ?
C19 H19 0.9300 . ?
C20 C21 1.371(10) . ?
C20 H20 0.9300 . ?
C21 C22 1.387(9) . ?
C21 H21 0.9300 . ?
C22 C23 1.477(8) . ?
C23 C24 1.392(10) . ?
C24 C25 1.375(12) . ?
C24 H24 0.9300 . ?
C25 C26 1.374(14) . ?
C25 H25 0.9300 . ?
C26 C27 1.375(11) . ?
C26 H26 0.9300 . ?
C27 H27 0.9300 . ?
Cl1 O5 1.209(12) . ?
Cl1 O3 1.336(10) . ?
Cl1 O4 1.398(12) . ?
Cl1 O6 1.406(12) . ?
Cl2 O10 1.363(9) . ?
Cl2 O8 1.386(7) . ?
Cl2 O7 1.397(8) . ?
Cl2 O9 1.408(8) . ?
Cl3 O11 1.313(9) . ?
Cl3 O12 1.366(8) . ?
Cl3 O13 1.396(10) . ?
Cl3 O14 1.415(7) . ?
N C29 1.209(15) . ?
C28 C29 1.558(17) . ?
C28 H28A 0.9600 . ?
C28 H28B 0.9600 . ?
C28 H28C 0.9600 . ?
Ru` N6` 1.760(5) . ?
Ru` N4` 2.000(4) . ?
Ru` N5` 2.077(5) . ?
Ru` N1` 2.092(4) . ?
Ru` N3` 2.094(5) . ?
Ru` N2` 2.101(4) . ?
O1` N6` 1.113(6) . ?
O2` C7` 1.324(7) . ?
O2` C1` 1.394(9) . ?
N1` C7` 1.301(8) . ?
N1` C6` 1.398(7) . ?
N2` C12` 1.355(8) . ?
N2` C8` 1.358(8) . ?
N3` C13` 1.339(8) . ?
N3` C17` 1.353(7) . ?
N4` C22` 1.331(7) . ?
N4` C18` 1.338(8) . ?
N5` C27` 1.316(8) . ?
N5` C23` 1.355(7) . ?
C1` C6` 1.368(10) . ?
C1` C2` 1.392(10) . ?
C2` C3` 1.323(15) . ?
C2` H2` 0.9300 . ?
C3` C4` 1.357(17) . ?
C3` H3` 0.9300 . ?
C4` C5` 1.387(14) . ?
C4` H4` 0.9300 . ?
C5` C6` 1.393(11) . ?
C5` H5` 0.9300 . ?
C7` C8` 1.432(9) . ?
C8` C9` 1.354(9) . ?
C9` C10` 1.410(13) . ?
C9` H9` 0.9300 . ?
C10` C11` 1.387(13) . ?
C10` H10` 0.9300 . ?
C11` C12` 1.373(11) . ?
C11` H11` 0.9300 . ?
C12` H12` 0.9300 . ?
C13` C14` 1.399(10) . ?
C13` H13` 0.9300 . ?
C14` C15` 1.350(12) . ?
C14` H14` 0.9300 . ?
C15` C16` 1.381(11) . ?
C15` H15` 0.9300 . ?
C16` C17` 1.368(9) . ?
C16` H16` 0.9300 . ?
C17` C18` 1.464(9) . ?
C18` C19` 1.396(9) . ?
C19` C20` 1.352(11) . ?
C19` H19` 0.9300 . ?
C20` C21` 1.411(11) . ?
C20` H20` 0.9300 . ?
C21` C22` 1.366(9) . ?
C21` H21` 0.9300 . ?
C22` C23` 1.489(9) . ?
C23` C24` 1.396(9) . ?
C24` C25` 1.380(13) . ?
C24` H24` 0.9300 . ?
C25` C26` 1.338(13) . ?
C25` H25` 0.9300 . ?
C26` C27` 1.389(10) . ?
C26` H26` 0.9300 . ?
C27` H27` 0.9300 . ?
Cl1` O5` 1.290(10) . ?
Cl1` O3` 1.298(10) . ?
Cl1` O4' 1.303(10) . ?
Cl1` O6` 1.419(7) . ?
O4' O5` 1.499(17) . ?
Cl2` O10` 1.326(9) . ?
Cl2` O7` 1.352(7) . ?
Cl2` O9` 1.383(9) . ?
Cl2` O8` 1.384(7) . ?
Cl3` O13` 1.401(8) . ?
Cl3` O12` 1.415(7) . ?
Cl3` O11` 1.415(7) . ?
Cl3` O14` 1.421(6) . ?
N' C29' 1.16(2) . ?
C28' C29' 1.47(2) . ?
C28' H28D 0.9969 . ?
C28' H28E 0.9985 . ?
C28' H28F 0.9978 . ?

loop_
_geom_torsion_atom_site_label_1
_geom_torsion_atom_site_label_2
_geom_torsion_atom_site_label_3
_geom_torsion_atom_site_label_4
_geom_torsion
_geom_torsion_site_symmetry_1
_geom_torsion_site_symmetry_2
_geom_torsion_site_symmetry_3
_geom_torsion_site_symmetry_4
_geom_torsion_publ_flag
N6 Ru N1 C7 -168.8(4) . . . . ?
N4 Ru N1 C7 15.7(13) . . . . ?
N3 Ru N1 C7 96.2(4) . . . . ?
N5 Ru N1 C7 -73.2(4) . . . . ?
N2 Ru N1 C7 8.7(4) . . . . ?
N6 Ru N1 C6 12.1(6) . . . . ?
N4 Ru N1 C6 -163.4(8) . . . . ?
N3 Ru N1 C6 -83.0(6) . . . . ?
N5 Ru N1 C6 107.6(6) . . . . ?
N2 Ru N1 C6 -170.5(6) . . . . ?
N6 Ru N2 C12 -164.2(16) . . . . ?
N4 Ru N2 C12 -2.2(5) . . . . ?
N3 Ru N2 C12 77.1(5) . . . . ?
N5 Ru N2 C12 -81.9(5) . . . . ?
N1 Ru N2 C12 176.4(6) . . . . ?
N6 Ru N2 C8 8(2) . . . . ?
N4 Ru N2 C8 170.1(4) . . . . ?
N3 Ru N2 C8 -110.6(4) . . . . ?
N5 Ru N2 C8 90.4(4) . . . . ?
N1 Ru N2 C8 -11.2(4) . . . . ?
N6 Ru N3 C13 -89.1(5) . . . . ?
N4 Ru N3 C13 176.4(5) . . . . ?
N5 Ru N3 C13 158.2(5) . . . . ?
N1 Ru N3 C13 7.4(5) . . . . ?
N2 Ru N3 C13 84.2(5) . . . . ?
N6 Ru N3 C17 90.8(4) . . . . ?
N4 Ru N3 C17 -3.8(4) . . . . ?
N5 Ru N3 C17 -21.9(7) . . . . ?
N1 Ru N3 C17 -172.8(4) . . . . ?
N2 Ru N3 C17 -96.0(4) . . . . ?
N6 Ru N4 C18 -88.1(4) . . . . ?
N3 Ru N4 C18 5.0(4) . . . . ?
N5 Ru N4 C18 178.3(5) . . . . ?
N1 Ru N4 C18 87.4(11) . . . . ?
N2 Ru N4 C18 94.3(4) . . . . ?
N6 Ru N4 C22 89.8(5) . . . . ?
N3 Ru N4 C22 -177.1(5) . . . . ?
N5 Ru N4 C22 -3.8(5) . . . . ?
N1 Ru N4 C22 -94.7(11) . . . . ?
N2 Ru N4 C22 -87.8(5) . . . . ?
N6 Ru N5 C27 89.1(6) . . . . ?
N4 Ru N5 C27 -176.4(6) . . . . ?
N3 Ru N5 C27 -158.3(5) . . . . ?
N1 Ru N5 C27 -7.5(6) . . . . ?
N2 Ru N5 C27 -83.3(6) . . . . ?
N6 Ru N5 C23 -89.6(5) . . . . ?
N4 Ru N5 C23 5.0(5) . . . . ?
N3 Ru N5 C23 23.1(8) . . . . ?
N1 Ru N5 C23 173.8(5) . . . . ?
N2 Ru N5 C23 98.1(5) . . . . ?
N4 Ru N6 O1 -140(14) . . . . ?
N3 Ru N6 O1 141(14) . . . . ?
N5 Ru N6 O1 -59(14) . . . . ?
N1 Ru N6 O1 41(14) . . . . ?
N2 Ru N6 O1 22(15) . . . . ?
C7 O2 C1 C6 0.4(7) . . . . ?
C7 O2 C1 C2 -179.5(7) . . . . ?
C6 C1 C2 C3 1.5(12) . . . . ?
O2 C1 C2 C3 -178.6(7) . . . . ?
C1 C2 C3 C4 -0.7(13) . . . . ?
C2 C3 C4 C5 1.4(14) . . . . ?
C3 C4 C5 C6 -2.7(12) . . . . ?
C2 C1 C6 C5 -3.1(11) . . . . ?
O2 C1 C6 C5 177.0(6) . . . . ?
C2 C1 C6 N1 179.3(7) . . . . ?
O2 C1 C6 N1 -0.6(7) . . . . ?
C4 C5 C6 C1 3.5(10) . . . . ?
C4 C5 C6 N1 -179.7(7) . . . . ?
C7 N1 C6 C1 0.6(6) . . . . ?
Ru N1 C6 C1 179.8(5) . . . . ?
C7 N1 C6 C5 -176.7(7) . . . . ?
Ru N1 C6 C5 2.5(11) . . . . ?
C6 N1 C7 O2 -0.3(7) . . . . ?
Ru N1 C7 O2 -179.8(4) . . . . ?
C6 N1 C7 C8 174.1(5) . . . . ?
Ru N1 C7 C8 -5.4(7) . . . . ?
C1 O2 C7 N1 0.0(7) . . . . ?
C1 O2 C7 C8 -174.3(6) . . . . ?
C12 N2 C8 C9 2.8(9) . . . . ?
Ru N2 C8 C9 -170.3(5) . . . . ?
C12 N2 C8 C7 -175.2(6) . . . . ?
Ru N2 C8 C7 11.6(6) . . . . ?
N1 C7 C8 C9 177.7(6) . . . . ?
O2 C7 C8 C9 -8.3(10) . . . . ?
N1 C7 C8 N2 -4.3(8) . . . . ?
O2 C7 C8 N2 169.7(5) . . . . ?
N2 C8 C9 C10 -0.8(10) . . . . ?
C7 C8 C9 C10 176.9(7) . . . . ?
C8 C9 C10 C11 -3.9(11) . . . . ?
C9 C10 C11 C12 6.7(12) . . . . ?
C8 N2 C12 C11 0.0(10) . . . . ?
Ru N2 C12 C11 172.2(6) . . . . ?
C10 C11 C12 N2 -4.9(12) . . . . ?
C17 N3 C13 C14 -1.2(9) . . . . ?
Ru N3 C13 C14 178.7(5) . . . . ?
N3 C13 C14 C15 -1.6(11) . . . . ?
C13 C14 C15 C16 5.5(12) . . . . ?
C14 C15 C16 C17 -6.7(11) . . . . ?
C15 C16 C17 N3 4.1(10) . . . . ?
C15 C16 C17 C18 -178.4(6) . . . . ?
C13 N3 C17 C16 -0.2(8) . . . . ?
Ru N3 C17 C16 180.0(5) . . . . ?
C13 N3 C17 C18 -177.9(5) . . . . ?
Ru N3 C17 C18 2.3(6) . . . . ?
C22 N4 C18 C19 -2.1(9) . . . . ?
Ru N4 C18 C19 175.7(5) . . . . ?
C22 N4 C18 C17 177.0(6) . . . . ?
Ru N4 C18 C17 -5.2(6) . . . . ?
C16 C17 C18 N4 -176.0(6) . . . . ?
N3 C17 C18 N4 1.7(7) . . . . ?
C16 C17 C18 C19 3.1(10) . . . . ?
N3 C17 C18 C19 -179.3(6) . . . . ?
N4 C18 C19 C20 -1.4(10) . . . . ?
C17 C18 C19 C20 179.6(7) . . . . ?
C18 C19 C20 C21 5.8(13) . . . . ?
C19 C20 C21 C22 -6.4(14) . . . . ?
C18 N4 C22 C21 1.4(10) . . . . ?
Ru N4 C22 C21 -176.3(6) . . . . ?
C18 N4 C22 C23 179.8(6) . . . . ?
Ru N4 C22 C23 2.0(8) . . . . ?
C20 C21 C22 N4 2.7(12) . . . . ?
C20 C21 C22 C23 -175.4(9) . . . . ?
C27 N5 C23 C24 3.5(13) . . . . ?
Ru N5 C23 C24 -177.7(8) . . . . ?
C27 N5 C23 C22 175.8(7) . . . . ?
Ru N5 C23 C22 -5.5(9) . . . . ?
N4 C22 C23 N5 2.5(10) . . . . ?
C21 C22 C23 N5 -179.3(8) . . . . ?
N4 C22 C23 C24 174.7(9) . . . . ?
C21 C22 C23 C24 -7.1(15) . . . . ?
N5 C23 C24 C25 -2.8(17) . . . . ?
C22 C23 C24 C25 -174.7(11) . . . . ?
C23 C24 C25 C26 1(2) . . . . ?
C24 C25 C26 C27 -1(2) . . . . ?
C23 N5 C27 C26 -2.7(11) . . . . ?
Ru N5 C27 C26 178.8(6) . . . . ?
C25 C26 C27 N5 1.2(15) . . . . ?
N6` Ru` N1` C7` 177.1(4) . . . . ?
N4` Ru` N1` C7` -7.7(13) . . . . ?
N5` Ru` N1` C7` -88.5(4) . . . . ?
N3` Ru` N1` C7` 79.0(4) . . . . ?
N2` Ru` N1` C7` -3.1(4) . . . . ?
N6` Ru` N1` C6` -7.6(7) . . . . ?
N4` Ru` N1` C6` 167.6(9) . . . . ?
N5` Ru` N1` C6` 86.8(6) . . . . ?
N3` Ru` N1` C6` -105.7(6) . . . . ?
N2` Ru` N1` C6` 172.2(7) . . . . ?
N6` Ru` N2` C12` -175.7(16) . . . . ?
N4` Ru` N2` C12` 1.8(5) . . . . ?
N5` Ru` N2` C12` -77.5(5) . . . . ?
N1` Ru` N2` C12` -177.3(6) . . . . ?
N3` Ru` N2` C12` 81.0(5) . . . . ?
N6` Ru` N2` C8` 7.6(19) . . . . ?
N4` Ru` N2` C8` -174.9(4) . . . . ?
N5` Ru` N2` C8` 105.8(4) . . . . ?
N1` Ru` N2` C8` 6.0(4) . . . . ?
N3` Ru` N2` C8` -95.7(4) . . . . ?
N6` Ru` N3` C13` -91.0(5) . . . . ?
N4` Ru` N3` C13` 174.9(5) . . . . ?
N5` Ru` N3` C13` 152.5(5) . . . . ?
N1` Ru` N3` C13` 5.7(5) . . . . ?
N2` Ru` N3` C13` 81.6(5) . . . . ?
N6` Ru` N3` C17` 91.4(4) . . . . ?
N4` Ru` N3` C17` -2.7(4) . . . . ?
N5` Ru` N3` C17` -25.1(7) . . . . ?
N1` Ru` N3` C17` -171.9(4) . . . . ?
N2` Ru` N3` C17` -96.0(4) . . . . ?
N6` Ru` N4` C22` 86.5(4) . . . . ?
N5` Ru` N4` C22` -6.0(4) . . . . ?
N1` Ru` N4` C22` -88.7(11) . . . . ?
N3` Ru` N4` C22` -177.4(4) . . . . ?
N2` Ru` N4` C22` -93.1(4) . . . . ?
N6` Ru` N4` C18` -90.0(4) . . . . ?
N5` Ru` N4` C18` 177.4(4) . . . . ?
N1` Ru` N4` C18` 94.8(11) . . . . ?
N3` Ru` N4` C18` 6.1(4) . . . . ?
N2` Ru` N4` C18` 90.3(4) . . . . ?
N6` Ru` N5` C27` 91.5(5) . . . . ?
N4` Ru` N5` C27` -173.8(5) . . . . ?
N1` Ru` N5` C27` -4.5(5) . . . . ?
N3` Ru` N5` C27` -151.4(5) . . . . ?
N2` Ru` N5` C27` -81.1(5) . . . . ?
N6` Ru` N5` C23` -90.2(4) . . . . ?
N4` Ru` N5` C23` 4.5(4) . . . . ?
N1` Ru` N5` C23` 173.8(4) . . . . ?
N3` Ru` N5` C23` 26.9(7) . . . . ?
N2` Ru` N5` C23` 97.3(4) . . . . ?
N4` Ru` N6` O1` -160(6) . . . . ?
N5` Ru` N6` O1` -80(6) . . . . ?
N1` Ru` N6` O1` 19(6) . . . . ?
N3` Ru` N6` O1` 120(6) . . . . ?
N2` Ru` N6` O1` 17(8) . . . . ?
C7` O2` C1` C6` 1.5(7) . . . . ?
C7` O2` C1` C2` -179.8(7) . . . . ?
C6` C1` C2` C3` -1.0(12) . . . . ?
O2` C1` C2` C3` -179.5(8) . . . . ?
C1` C2` C3` C4` 2.6(17) . . . . ?
C2` C3` C4` C5` -6(2) . . . . ?
C3` C4` C5` C6` 7(2) . . . . ?
C2` C1` C6` C5` 2.2(12) . . . . ?
O2` C1` C6` C5` -179.1(8) . . . . ?
C2` C1` C6` N1` -179.8(7) . . . . ?
O2` C1` C6` N1` -1.1(7) . . . . ?
C4` C5` C6` C1` -4.5(15) . . . . ?
C4` C5` C6` N1` 178.1(10) . . . . ?
C7` N1` C6` C1` 0.2(7) . . . . ?
Ru` N1` C6` C1` -175.3(5) . . . . ?
C7` N1` C6` C5` 177.9(9) . . . . ?
Ru` N1` C6` C5` 2.4(13) . . . . ?
C6` N1` C7` O2` 0.8(7) . . . . ?
Ru` N1` C7` O2` 177.7(4) . . . . ?
C6` N1` C7` C8` -176.8(6) . . . . ?
Ru` N1` C7` C8` 0.1(7) . . . . ?
C1` O2` C7` N1` -1.5(7) . . . . ?
C1` O2` C7` C8` 176.1(6) . . . . ?
C12` N2` C8` C9` -3.6(10) . . . . ?
Ru` N2` C8` C9` 173.4(6) . . . . ?
C12` N2` C8` C7` 175.6(6) . . . . ?
Ru` N2` C8` C7` -7.4(7) . . . . ?
N1` C7` C8` C9` -176.0(7) . . . . ?
O2` C7` C8` C9` 6.6(11) . . . . ?
N1` C7` C8` N2` 4.9(9) . . . . ?
O2` C7` C8` N2` -172.5(5) . . . . ?
N2` C8` C9` C10` 2.4(12) . . . . ?
C7` C8` C9` C10` -176.7(8) . . . . ?
C8` C9` C10` C11` 0.8(15) . . . . ?
C9` C10` C11` C12` -2.6(16) . . . . ?
C8` N2` C12` C11` 1.6(11) . . . . ?
Ru` N2` C12` C11` -175.1(7) . . . . ?
C10` C11` C12` N2` 1.5(15) . . . . ?
C17` N3` C13` C14` 2.9(10) . . . . ?
Ru` N3` C13` C14` -174.5(5) . . . . ?
N3` C13` C14` C15` -1.8(12) . . . . ?
C13` C14` C15` C16` -0.6(13) . . . . ?
C14` C15` C16` C17` 1.8(13) . . . . ?
C13` N3` C17` C16` -1.7(9) . . . . ?
Ru` N3` C17` C16` 176.1(5) . . . . ?
C13` N3` C17` C18` -178.5(5) . . . . ?
Ru` N3` C17` C18` -0.7(6) . . . . ?
C15` C16` C17` N3` -0.6(11) . . . . ?
C15` C16` C17` C18` 175.9(7) . . . . ?
C22` N4` C18` C19` -2.2(9) . . . . ?
Ru` N4` C18` C19` 174.0(5) . . . . ?
C22` N4` C18` C17` 175.5(5) . . . . ?
Ru` N4` C18` C17` -8.2(6) . . . . ?
N3` C17` C18` N4` 5.8(7) . . . . ?
C16` C17` C18` N4` -170.9(6) . . . . ?
N3` C17` C18` C19` -176.8(6) . . . . ?
C16` C17` C18` C19` 6.5(10) . . . . ?
N4` C18` C19` C20` 2.4(10) . . . . ?
C17` C18` C19` C20` -175.0(7) . . . . ?
C18` C19` C20` C21` -1.4(11) . . . . ?
C19` C20` C21` C22` 0.0(12) . . . . ?
C18` N4` C22` C21` 0.9(9) . . . . ?
Ru` N4` C22` C21` -175.4(5) . . . . ?
C18` N4` C22` C23` -177.6(5) . . . . ?
Ru` N4` C22` C23` 6.2(6) . . . . ?
C20` C21` C22` N4` 0.3(10) . . . . ?
C20` C21` C22` C23` 178.5(6) . . . . ?
C27` N5` C23` C24` -0.5(8) . . . . ?
Ru` N5` C23` C24` -178.9(5) . . . . ?
C27` N5` C23` C22` 175.8(5) . . . . ?
Ru` N5` C23` C22` -2.7(6) . . . . ?
N4` C22` C23` N5` -2.1(7) . . . . ?
C21` C22` C23` N5` 179.6(6) . . . . ?
N4` C22` C23` C24` 174.0(6) . . . . ?
C21` C22` C23` C24` -4.2(10) . . . . ?
N5` C23` C24` C25` -0.5(10) . . . . ?
C22` C23` C24` C25` -176.4(7) . . . . ?
C23` C24` C25` C26` 0.6(12) . . . . ?
C24` C25` C26` C27` 0.2(13) . . . . ?
C23` N5` C27` C26` 1.3(9) . . . . ?
Ru` N5` C27` C26` 179.5(5) . . . . ?
C25` C26` C27` N5` -1.2(11) . . . . ?
O3` Cl1` O4' O5` 122.2(9) . . . . ?
O6` Cl1` O4' O5` -113.6(7) . . . . ?
O3` Cl1` O5` O4' -102.9(14) . . . . ?
O6` Cl1` O5` O4' 90.1(9) . . . . ?
